data_1535880
loop_
_publ_author_name
'Uhrlandt, S.'
'Meyer, G.'

_publ_section_title
;
 Das erste Bromid mit trigonal-bipyramidalen (M5 (C2))-Clustern: (Pr5
 (C2)) Br9
;
_journal_name_full 'Zeitschrift fuer Anorganische und Allgemeine Chemie'
_journal_page_first 1466
_journal_page_last 1470
_journal_volume 621
_journal_year 1995
_chemical_formula_sum 'C2 Br9 Pr5'
_chemical_name_systematic '(C2 Pr5) Br9'
_space_group_IT_number 14
_symmetry_space_group_name_Hall '-P 2yn'
_symmetry_space_group_name_H-M 'P 1 21/n 1'
_cell_angle_alpha 90
_cell_angle_beta 108.13
_cell_angle_gamma 90
_cell_formula_units_Z 4
_cell_length_a 10.0688
_cell_length_b 18.861
_cell_length_c 10.4594
_cell_volume 1887.705
_citation_journal_id_ASTM ZAACAB
_cod_data_source_file Uhrlandt_ZAACAB_1995_1702.cif
_cod_data_source_block C2Br9Pr5
_cod_original_sg_symbol_Hall '-P 2ybc (x-z,y,z)'
_cod_database_code 1535880

loop_
_symmetry_equiv_pos_as_xyz
x,y,z
-x+1/2,y+1/2,-z+1/2
-x,-y,-z
x-1/2,-y-1/2,z-1/2

loop_
_atom_site_label
_atom_site_type_symbol
_atom_site_fract_x
_atom_site_fract_y
_atom_site_fract_z
_atom_site_occupancy
_atom_site_U_iso_or_equiv
Br8 Br-1 0.6693 0.47111 0.9912 1 0.0
Br3 Br-1 0.4893 0.32492 0.6001 1 0.0
Pr5 Pr+1 0.19674 0.0841 0.02015 1 0.0
Br4 Br-1 0.2829 0.36385 0.8472 1 0.0
Pr2 Pr+1 0.37421 0.02164 0.76133 1 0.0
Br2 Br-1 0.3281 0.26808 0.1718 1 0.0
Pr1 Pr+1 0.0202 0.11717 0.63756 1 0.0
Br9 Br-1 0.9315 0.03071 0.8324 1 0.0
Br5 Br-1 0.4168 0.08621 0.2872 1 0.0
Pr4 Pr+1 0.06621 0.26987 0.90917 1 0.0
Pr3 Pr+1 0.36965 0.22282 0.77365 1 0.0
Br1 Br-1 0.6328 0.26356 0.0032 1 0.0
Br6 Br-1 0.5247 0.12644 0.6477 1 0.0
Br7 Br-1 0.34778 0.94734 1.0023 1 0.0
C2 C 0.2528 0.1156 0.8146 1 0.0
C1 C 0.1731 0.175 0.8441 1 0.0
